data_7718289
loop_
_publ_author_name
'Cuza, Emmelyne'
'Delsuc, Nicolas'
'Marrot, Jer&#xf4;me'
'Shepard, William'
'Policar, Clotilde'
'Serre, Christian'
'Tissot, Antoine'

_publ_section_title
;
 Angle-dependent spin crossover properties in polymorphic iron(II)
 complexes based on pyridine-triazole derivatives.
;
_journal_issue 15
_journal_name_full 'Dalton transactions (Cambridge, England : 2003)'
_journal_page_first 6274
_journal_page_last 6280
_journal_paper_doi 10.1039/d4dt03376k
_journal_volume 54
_journal_year 2025
_chemical_formula_moiety 'C28 H30 Fe N12 O6 S2'
_chemical_formula_sum 'C28 H30 Fe N12 O6 S2'
_chemical_formula_weight 750.61
_chemical_name_systematic ec103-b1-110k
_space_group_crystal_system monoclinic
_space_group_IT_number 14
_space_group_name_Hall '-P 2ybc'
_space_group_name_H-M_alt 'P 1 21/c 1'
_atom_sites_solution_hydrogens geom
_atom_sites_solution_primary direct
_audit_creation_date 20245-02-10
_audit_creation_method
;
Olex2 1.5
(compiled 2024.01.12 svn.r2f8d729c for OlexSys, GUI svn.r6928)
;
_audit_update_record
;
2025-02-10 deposited with the CCDC.	2025-03-11 downloaded from the CCDC.
;
_cell_angle_alpha 90
_cell_angle_beta 103.635(3)
_cell_angle_gamma 90
_cell_formula_units_Z 2
_cell_length_a 13.4990(4)
_cell_length_b 14.2794(6)
_cell_length_c 9.1679(3)
_cell_measurement_reflns_used 3029
_cell_measurement_temperature 110
_cell_measurement_theta_max 46.23
_cell_measurement_theta_min 2.93
_cell_volume 1717.38(11)
_computing_cell_refinement 'CrystFEL (White, 2018)'
_computing_data_collection MXCuBE
_computing_data_reduction 'CrystFEL (White, 2018)'
_computing_molecular_graphics 'Olex2 1.5 (Dolomanov et al., 2009)'
_computing_publication_material 'Olex2 1.5 (Dolomanov et al., 2009)'
_computing_structure_refinement 'SHELXL 2018/3 (Sheldrick, 2015)'
_computing_structure_solution 'SHELXS  (Sheldrick, 2008)'
_diffrn_ambient_temperature 110.00
_diffrn_detector_area_resol_mean 0.075
_diffrn_detector_type 'DECTRIS EIGER-9M'
_diffrn_measured_fraction_theta_full 0.927
_diffrn_measured_fraction_theta_max 0.801
_diffrn_measurement_device 'Kappa-geometry diffractometer'
_diffrn_measurement_device_type Synchrotron
_diffrn_measurement_method 'omega rotation shutterless scans'
_diffrn_radiation_monochromator 'Silicon 111'
_diffrn_radiation_probe x-ray
_diffrn_radiation_type synchrotron
_diffrn_radiation_wavelength 0.72932
_diffrn_reflns_av_R_equivalents 0.0652
_diffrn_reflns_av_unetI/netI 0.0452
_diffrn_reflns_Laue_measured_fraction_full 0.927
_diffrn_reflns_Laue_measured_fraction_max 0.801
_diffrn_reflns_limit_h_max 14
_diffrn_reflns_limit_h_min -14
_diffrn_reflns_limit_k_max 17
_diffrn_reflns_limit_k_min -17
_diffrn_reflns_limit_l_max 10
_diffrn_reflns_limit_l_min -10
_diffrn_reflns_number 17135
_diffrn_reflns_point_group_measured_fraction_full 0.927
_diffrn_reflns_point_group_measured_fraction_max 0.801
_diffrn_reflns_theta_full 25.950
_diffrn_reflns_theta_max 27.766
_diffrn_reflns_theta_min 1.593
_diffrn_source 'Synchrotron SOLEIL'
_diffrn_source_target Mo
_diffrn_source_type 'U24 Undulator, PROXIMA-2 Beamline'
_exptl_absorpt_coefficient_mu 0.661
_exptl_absorpt_correction_T_max 0.983
_exptl_absorpt_correction_T_min 0.953
_exptl_crystal_colour 'clear dark red'
_exptl_crystal_colour_lustre clear
_exptl_crystal_colour_modifier dark
_exptl_crystal_colour_primary red
_exptl_crystal_density_diffrn 1.452
_exptl_crystal_description needle
_exptl_crystal_F_000 776
_exptl_crystal_preparation 'In fine glass tube'
_exptl_crystal_recrystallization_method 'MeOH H2O'
_exptl_crystal_size_max 0.0728
_exptl_crystal_size_mid 0.055
_exptl_crystal_size_min 0.0256
_refine_diff_density_max 0.962
_refine_diff_density_min -0.444
_refine_diff_density_rms 0.107
_refine_ls_extinction_method none
_refine_ls_goodness_of_fit_ref 1.015
_refine_ls_hydrogen_treatment constr
_refine_ls_matrix_type full
_refine_ls_number_parameters 224
_refine_ls_number_reflns 3006
_refine_ls_number_restraints 0
_refine_ls_restrained_S_all 1.015
_refine_ls_R_factor_all 0.0878
_refine_ls_R_factor_gt 0.0714
_refine_ls_shift/su_max 0.000
_refine_ls_shift/su_mean 0.000
_refine_ls_structure_factor_coef Fsqd
_refine_ls_weighting_details 'w=1/[\s^2^(Fo^2^)+(0.1724P)^2^] where P=(Fo^2^+2Fc^2^)/3'
_refine_ls_weighting_scheme calc
_refine_ls_wR_factor_gt 0.2143
_refine_ls_wR_factor_ref 0.2356
_reflns_Friedel_coverage 0.000
_reflns_number_gt 2065
_reflns_number_total 3006
_reflns_threshold_expression 'I > 2\s(I)'
_cod_data_source_file d4dt03376k2.cif
_cod_data_source_block ec103-b1-110k
_cod_depositor_comments 'Adding full bibliography for 7718287--7718289.cif.'
_cod_database_code 7718289
_shelx_shelxl_version_number 2018/3
_shelx_space_group_comment
;
The symmetry employed for this shelxl refinement is uniquely defined
by the following loop, which should always be used as a source of
symmetry information in preference to the above space-group names.
They are only intended as comments.
;
_shelx_estimated_absorpt_t_max 0.993
_shelx_estimated_absorpt_t_min 0.955
_olex2_refinement_description
;
1. Fixed Uiso
 At 1.2 times of:
  All C(H) groups, All C(H,H) groups, All N(H) groups
 At 1.5 times of:
  All C(H,H,H) groups
2.a Secondary CH2 refined with riding coordinates:
 C9(H9A,H9B), C11(H11A,H11B), C12(H12A,H12B)
2.b Aromatic/amide H refined with riding coordinates:
 N6(H6), C5(H5), C3(H3), C4(H4), C8(H8), C2(H2)
2.c Idealised Me refined as rotating group:
 C14(H14A,H14B,H14C)
;
_olex2_exptl_crystal_mounting_method loop
_olex2_submission_special_instructions 'No special instructions were received'
_olex2_submission_original_sample_id ec103-b1-110K

loop_
_space_group_symop_operation_xyz
'x, y, z'
'-x, y+1/2, -z+1/2'
'-x, -y, -z'
'x, -y-1/2, z-1/2'

loop_
_atom_site_label
_atom_site_type_symbol
_atom_site_fract_x
_atom_site_fract_y
_atom_site_fract_z
_atom_site_U_iso_or_equiv
_atom_site_adp_type
_atom_site_occupancy
_atom_site_site_symmetry_order
_atom_site_calc_flag
_atom_site_refinement_flags_posn
_atom_site_refinement_flags_adp
_atom_site_refinement_flags_occupancy
_atom_site_disorder_assembly
_atom_site_disorder_group
Fe1 Fe 0.500000 0.500000 0.500000 0.0422(3) Uani 1 2 d S . P . .
S1 S 0.26941(12) 0.49191(9) 0.01730(16) 0.0702(5) Uani 1 1 d . . . . .
O1 O 0.1588(2) 0.2547(3) 0.4538(3) 0.0683(10) Uani 1 1 d . . . . .
N2 N 0.5715(2) 0.3931(2) 0.4148(3) 0.0433(8) Uani 1 1 d . . . . .
N1 N 0.3962(3) 0.5016(2) 0.3070(5) 0.0502(9) Uani 1 1 d . . . . .
N3 N 0.4313(2) 0.3877(3) 0.5651(4) 0.0474(8) Uani 1 1 d . . . . .
N5 N 0.3440(2) 0.2827(3) 0.6391(3) 0.0479(9) Uani 1 1 d . . . . .
N4 N 0.3582(3) 0.3742(3) 0.6347(4) 0.0510(9) Uani 1 1 d . . . . .
N6 N 0.0866(3) 0.2049(3) 0.6389(4) 0.0633(11) Uani 1 1 d . . . . .
H6 H 0.095724 0.200276 0.736925 0.076 Uiso 1 1 calc R U . . .
C6 C 0.5447(3) 0.3048(3) 0.4425(4) 0.0426(9) Uani 1 1 d . . . . .
C7 C 0.4629(3) 0.3032(3) 0.5234(4) 0.0430(9) Uani 1 1 d . . . . .
C5 C 0.5878(3) 0.2257(3) 0.3955(4) 0.0472(10) Uani 1 1 d . . . . .
H5 H 0.567964 0.164804 0.419304 0.057 Uiso 1 1 calc R U . . .
C3 C 0.6866(3) 0.3273(3) 0.2803(5) 0.0517(11) Uani 1 1 d . . . . .
H3 H 0.735450 0.336902 0.222273 0.062 Uiso 1 1 calc R U . . .
C4 C 0.6605(3) 0.2376(3) 0.3129(4) 0.0522(11) Uani 1 1 d . . . . .
H4 H 0.691981 0.184933 0.279229 0.063 Uiso 1 1 calc R U . . .
C8 C 0.4065(3) 0.2341(3) 0.5699(4) 0.0476(10) Uani 1 1 d . . . . .
H8 H 0.410322 0.168335 0.556899 0.057 Uiso 1 1 calc R U . . .
C2 C 0.6416(3) 0.4028(3) 0.3318(5) 0.0510(10) Uani 1 1 d . . . . .
H2 H 0.660481 0.464100 0.308346 0.061 Uiso 1 1 calc R U . . .
C9 C 0.2622(3) 0.2459(3) 0.7045(4) 0.0508(11) Uani 1 1 d . . . . .
H9A H 0.251824 0.288679 0.784570 0.061 Uiso 1 1 calc R U . . .
H9B H 0.282362 0.183926 0.750176 0.061 Uiso 1 1 calc R U . . .
C10 C 0.1632(3) 0.2366(3) 0.5850(5) 0.0544(11) Uani 1 1 d . . . . .
O3 O -0.1318(3) 0.3828(5) 0.6516(6) 0.1196(18) Uani 1 1 d . . . . .
C1 C 0.3436(4) 0.4980(3) 0.1861(6) 0.0517(11) Uani 1 1 d . . . . .
O2 O -0.0615(3) 0.3639(4) 0.4486(5) 0.1024(14) Uani 1 1 d . . . . .
C11 C -0.0118(3) 0.1774(5) 0.5449(6) 0.0750(16) Uani 1 1 d . . . . .
H11A H -0.022027 0.109364 0.555962 0.090 Uiso 1 1 calc R U . . .
H11B H -0.012901 0.190093 0.438387 0.090 Uiso 1 1 calc R U . . .
C12 C -0.0950(4) 0.2294(5) 0.5875(6) 0.0862(18) Uani 1 1 d . . . . .
H12A H -0.089579 0.221242 0.696374 0.103 Uiso 1 1 calc R U . . .
H12B H -0.161211 0.202891 0.533156 0.103 Uiso 1 1 calc R U . . .
C13 C -0.0930(4) 0.3325(6) 0.5529(6) 0.0898(19) Uani 1 1 d . . . . .
C14 C -0.1307(8) 0.4897(5) 0.6243(14) 0.134(4) Uani 1 1 d . . . . .
H14A H -0.099743 0.502471 0.539850 0.202 Uiso 1 1 calc R U . . .
H14B H -0.091033 0.520741 0.714645 0.202 Uiso 1 1 calc R U . . .
H14C H -0.200761 0.513600 0.601098 0.202 Uiso 1 1 calc R U . . .

loop_
_atom_site_aniso_label
_atom_site_aniso_U_11
_atom_site_aniso_U_22
_atom_site_aniso_U_33
_atom_site_aniso_U_23
_atom_site_aniso_U_13
_atom_site_aniso_U_12
Fe1 0.0421(6) 0.0524(6) 0.0371(5) 0.0013(3) 0.0196(4) 0.0015(3)
S1 0.0730(10) 0.0806(10) 0.0538(9) 0.0049(6) 0.0083(7) 0.0001(6)
O1 0.0495(18) 0.129(3) 0.0293(15) 0.0063(17) 0.0157(12) -0.0008(18)
N2 0.0393(17) 0.059(2) 0.0336(17) 0.0022(15) 0.0136(13) -0.0001(15)
N1 0.054(2) 0.053(2) 0.051(2) 0.0000(15) 0.0261(18) 0.0025(15)
N3 0.0423(18) 0.066(2) 0.0373(18) 0.0029(16) 0.0167(14) 0.0040(16)
N5 0.0426(18) 0.071(2) 0.0324(17) 0.0033(15) 0.0141(13) -0.0030(17)
N4 0.0462(19) 0.074(3) 0.0364(18) 0.0031(16) 0.0179(14) 0.0010(17)
N6 0.047(2) 0.111(3) 0.0334(18) -0.0006(19) 0.0126(15) -0.015(2)
C6 0.038(2) 0.062(3) 0.0275(18) 0.0015(16) 0.0071(15) 0.0014(17)
C7 0.037(2) 0.061(3) 0.0308(19) 0.0012(17) 0.0092(15) 0.0029(18)
C5 0.044(2) 0.059(2) 0.039(2) 0.0001(18) 0.0093(17) 0.0013(19)
C3 0.040(2) 0.074(3) 0.046(2) -0.005(2) 0.0206(18) -0.002(2)
C4 0.043(2) 0.071(3) 0.045(2) -0.010(2) 0.0143(17) 0.005(2)
C8 0.039(2) 0.068(3) 0.037(2) 0.0015(19) 0.0111(16) 0.0015(19)
C2 0.045(2) 0.068(3) 0.045(2) -0.001(2) 0.0213(18) -0.003(2)
C9 0.040(2) 0.084(3) 0.033(2) 0.005(2) 0.0161(16) -0.0027(19)
C10 0.050(2) 0.081(3) 0.036(2) -0.005(2) 0.0170(18) -0.004(2)
O3 0.083(3) 0.175(5) 0.104(4) -0.045(3) 0.029(3) -0.003(3)
C1 0.055(3) 0.053(3) 0.051(3) 0.0021(19) 0.021(2) 0.0017(18)
O2 0.104(3) 0.139(4) 0.068(3) 0.002(3) 0.030(2) -0.012(3)
C11 0.050(3) 0.127(5) 0.049(3) -0.003(3) 0.013(2) -0.012(3)
C12 0.068(4) 0.131(5) 0.060(3) 0.007(3) 0.015(3) -0.020(3)
C13 0.070(4) 0.145(6) 0.058(3) -0.006(4) 0.020(3) -0.014(4)
C14 0.144(8) 0.099(6) 0.191(11) -0.044(5) 0.100(8) -0.023(4)

loop_
_atom_type_symbol
_atom_type_description
_atom_type_scat_dispersion_real
_atom_type_scat_dispersion_imag
_atom_type_scat_source
C C 0.0034 0.0017 'International Tables Vol C Tables 4.2.6.8 and 6.1.1.4'
H H 0.0000 0.0000 'International Tables Vol C Tables 4.2.6.8 and 6.1.1.4'
Fe Fe 0.3512 0.8903 'International Tables Vol C Tables 4.2.6.8 and 6.1.1.4'
N N 0.0065 0.0035 'International Tables Vol C Tables 4.2.6.8 and 6.1.1.4'
O O 0.0115 0.0065 'International Tables Vol C Tables 4.2.6.8 and 6.1.1.4'
S S 0.1301 0.1311 'International Tables Vol C Tables 4.2.6.8 and 6.1.1.4'

loop_
_geom_angle_atom_site_label_1
_geom_angle_atom_site_label_2
_geom_angle_atom_site_label_3
_geom_angle
_geom_angle_site_symmetry_1
_geom_angle_site_symmetry_3
_geom_angle_publ_flag
N2 Fe1 N2 180.0 3_666 . ?
N1 Fe1 N2 91.96(13) 3_666 . ?
N1 Fe1 N2 88.04(13) . . ?
N1 Fe1 N2 88.04(13) 3_666 3_666 ?
N1 Fe1 N2 91.96(13) . 3_666 ?
N1 Fe1 N1 180.0 3_666 . ?
N1 Fe1 N3 90.26(14) 3_666 . ?
N1 Fe1 N3 90.26(14) . 3_666 ?
N1 Fe1 N3 89.74(14) 3_666 3_666 ?
N1 Fe1 N3 89.74(14) . . ?
N3 Fe1 N2 79.15(14) . . ?
N3 Fe1 N2 100.85(14) . 3_666 ?
N3 Fe1 N2 79.15(14) 3_666 3_666 ?
N3 Fe1 N2 100.85(14) 3_666 . ?
N3 Fe1 N3 180.0 . 3_666 ?
C6 N2 Fe1 116.8(2) . . ?
C6 N2 C2 117.0(3) . . ?
C2 N2 Fe1 126.2(3) . . ?
C1 N1 Fe1 172.1(4) . . ?
N4 N3 Fe1 135.6(3) . . ?
N4 N3 C7 109.2(3) . . ?
C7 N3 Fe1 115.2(2) . . ?
N4 N5 C8 112.3(3) . . ?
N4 N5 C9 119.5(3) . . ?
C8 N5 C9 128.0(4) . . ?
N3 N4 N5 106.9(3) . . ?
C10 N6 H6 118.2 . . ?
C10 N6 C11 123.6(4) . . ?
C11 N6 H6 118.2 . . ?
N2 C6 C7 112.0(3) . . ?
N2 C6 C5 123.5(3) . . ?
C5 C6 C7 124.5(4) . . ?
N3 C7 C6 116.8(3) . . ?
N3 C7 C8 108.4(3) . . ?
C8 C7 C6 134.8(4) . . ?
C6 C5 H5 120.9 . . ?
C4 C5 C6 118.3(4) . . ?
C4 C5 H5 120.9 . . ?
C4 C3 H3 120.0 . . ?
C2 C3 H3 120.0 . . ?
C2 C3 C4 119.9(4) . . ?
C5 C4 H4 120.6 . . ?
C3 C4 C5 118.8(4) . . ?
C3 C4 H4 120.6 . . ?
N5 C8 C7 103.2(4) . . ?
N5 C8 H8 128.4 . . ?
C7 C8 H8 128.4 . . ?
N2 C2 C3 122.5(4) . . ?
N2 C2 H2 118.8 . . ?
C3 C2 H2 118.8 . . ?
N5 C9 H9A 109.5 . . ?
N5 C9 H9B 109.5 . . ?
N5 C9 C10 110.8(3) . . ?
H9A C9 H9B 108.1 . . ?
C10 C9 H9A 109.5 . . ?
C10 C9 H9B 109.5 . . ?
O1 C10 N6 125.4(4) . . ?
O1 C10 C9 121.5(4) . . ?
N6 C10 C9 113.0(4) . . ?
C13 O3 C14 113.3(6) . . ?
N1 C1 S1 179.4(4) . . ?
N6 C11 H11A 109.5 . . ?
N6 C11 H11B 109.5 . . ?
N6 C11 C12 110.7(5) . . ?
H11A C11 H11B 108.1 . . ?
C12 C11 H11A 109.5 . . ?
C12 C11 H11B 109.5 . . ?
C11 C12 H12A 109.1 . . ?
C11 C12 H12B 109.1 . . ?
C11 C12 C13 112.5(5) . . ?
H12A C12 H12B 107.8 . . ?
C13 C12 H12A 109.1 . . ?
C13 C12 H12B 109.1 . . ?
O3 C13 C12 110.4(5) . . ?
O2 C13 O3 126.1(8) . . ?
O2 C13 C12 123.5(6) . . ?
O3 C14 H14A 109.5 . . ?
O3 C14 H14B 109.5 . . ?
O3 C14 H14C 109.5 . . ?
H14A C14 H14B 109.5 . . ?
H14A C14 H14C 109.5 . . ?
H14B C14 H14C 109.5 . . ?

loop_
_geom_bond_atom_site_label_1
_geom_bond_atom_site_label_2
_geom_bond_distance
_geom_bond_site_symmetry_2
_geom_bond_publ_flag
Fe1 N2 2.055(3) 3_666 ?
Fe1 N2 2.056(3) . ?
Fe1 N1 1.981(5) 3_666 ?
Fe1 N1 1.981(5) . ?
Fe1 N3 2.012(3) . ?
Fe1 N3 2.013(3) 3_666 ?
S1 C1 1.636(6) . ?
O1 C10 1.218(5) . ?
N2 C6 1.353(5) . ?
N2 C2 1.354(5) . ?
N1 C1 1.168(7) . ?
N3 N4 1.310(4) . ?
N3 C7 1.364(5) . ?
N5 N4 1.323(5) . ?
N5 C8 1.359(5) . ?
N5 C9 1.471(5) . ?
N6 H6 0.8800 . ?
N6 C10 1.326(5) . ?
N6 C11 1.457(6) . ?
C6 C7 1.468(5) . ?
C6 C5 1.385(6) . ?
C7 C8 1.374(6) . ?
C5 H5 0.9500 . ?
C5 C4 1.385(6) . ?
C3 H3 0.9500 . ?
C3 C4 1.380(7) . ?
C3 C2 1.374(6) . ?
C4 H4 0.9500 . ?
C8 H8 0.9500 . ?
C2 H2 0.9500 . ?
C9 H9A 0.9900 . ?
C9 H9B 0.9900 . ?
C9 C10 1.521(6) . ?
O3 C13 1.354(7) . ?
O3 C14 1.547(9) . ?
O2 C13 1.220(7) . ?
C11 H11A 0.9900 . ?
C11 H11B 0.9900 . ?
C11 C12 1.475(8) . ?
C12 H12A 0.9900 . ?
C12 H12B 0.9900 . ?
C12 C13 1.507(10) . ?
C14 H14A 0.9800 . ?
C14 H14B 0.9800 . ?
C14 H14C 0.9800 . ?

loop_
_geom_torsion_atom_site_label_1
_geom_torsion_atom_site_label_2
_geom_torsion_atom_site_label_3
_geom_torsion_atom_site_label_4
_geom_torsion
_geom_torsion_site_symmetry_1
_geom_torsion_site_symmetry_2
_geom_torsion_site_symmetry_3
_geom_torsion_site_symmetry_4
_geom_torsion_publ_flag
Fe1 N2 C6 C7 3.3(4) . . . . ?
Fe1 N2 C6 C5 -178.5(3) . . . . ?
Fe1 N2 C2 C3 179.4(3) . . . . ?
Fe1 N3 N4 N5 177.3(3) . . . . ?
Fe1 N3 C7 C6 2.3(4) . . . . ?
Fe1 N3 C7 C8 -177.5(3) . . . . ?
N2 C6 C7 N3 -3.6(5) . . . . ?
N2 C6 C7 C8 176.0(4) . . . . ?
N2 C6 C5 C4 -1.6(6) . . . . ?
N3 C7 C8 N5 -0.5(4) . . . . ?
N5 C9 C10 O1 2.8(6) . . . . ?
N5 C9 C10 N6 -179.1(4) . . . . ?
N4 N3 C7 C6 179.6(3) . . . . ?
N4 N3 C7 C8 -0.2(4) . . . . ?
N4 N5 C8 C7 1.0(4) . . . . ?
N4 N5 C9 C10 89.9(5) . . . . ?
N6 C11 C12 C13 67.3(6) . . . . ?
C6 N2 C2 C3 -1.7(6) . . . . ?
C6 C7 C8 N5 179.8(4) . . . . ?
C6 C5 C4 C3 -0.3(6) . . . . ?
C7 N3 N4 N5 0.8(4) . . . . ?
C7 C6 C5 C4 176.5(4) . . . . ?
C5 C6 C7 N3 178.1(3) . . . . ?
C5 C6 C7 C8 -2.2(7) . . . . ?
C4 C3 C2 N2 0.0(7) . . . . ?
C8 N5 N4 N3 -1.1(4) . . . . ?
C8 N5 C9 C10 -85.2(5) . . . . ?
C2 N2 C6 C7 -175.7(3) . . . . ?
C2 N2 C6 C5 2.6(6) . . . . ?
C2 C3 C4 C5 1.1(6) . . . . ?
C9 N5 N4 N3 -176.9(3) . . . . ?
C9 N5 C8 C7 176.3(3) . . . . ?
C10 N6 C11 C12 -124.5(5) . . . . ?
C11 N6 C10 O1 6.9(8) . . . . ?
C11 N6 C10 C9 -171.0(5) . . . . ?
C11 C12 C13 O3 -150.0(5) . . . . ?
C11 C12 C13 O2 30.8(8) . . . . ?
C14 O3 C13 O2 -1.7(10) . . . . ?
C14 O3 C13 C12 179.2(6) . . . . ?
